data_7129299
loop_
_publ_author_name
'Jiang, Shengjie'
'Cai, Yanping'
'Carpentier, Ambre'
'del Rosal, Iker'
'Maron, Laurent'
'Xu, Xin'

_publ_section_title
;
 Nickel-catalyzed synthesis of Zn(i)--Zn(i) bonded compounds
;
_journal_name_full 'Chemical Communications'
_journal_paper_doi 10.1039/D1CC05719G
_journal_year 2021
_chemical_formula_sum 'C64 H80 N4 P2 Zn2'
_chemical_formula_weight 1098.04
_space_group_crystal_system triclinic
_space_group_IT_number 2
_space_group_name_Hall '-P 1'
_space_group_name_H-M_alt 'P -1'
_atom_sites_solution_hydrogens geom
_audit_creation_method SHELXL-2013
_audit_update_record
;
2021-07-27 deposited with the CCDC.	2021-11-15 downloaded from the CCDC.
;
_cell_angle_alpha 95.494(3)
_cell_angle_beta 97.853(3)
_cell_angle_gamma 92.241(3)
_cell_formula_units_Z 2
_cell_length_a 13.1045(13)
_cell_length_b 13.5153(12)
_cell_length_c 16.9765(16)
_cell_measurement_reflns_used 9624
_cell_measurement_temperature 120(2)
_cell_measurement_theta_max 27.49
_cell_measurement_theta_min 2.24
_cell_volume 2960.7(5)
_computing_structure_refinement 'SHELXL-2013 (Sheldrick, 2013)'
_diffrn_ambient_temperature 120(2)
_diffrn_measured_fraction_theta_full 0.999
_diffrn_measured_fraction_theta_max 0.998
_diffrn_measurement_device_type 'Bruker APEX-II CCD'
_diffrn_measurement_method '\f and \w scans'
_diffrn_radiation_type MoK\a
_diffrn_radiation_wavelength 0.71073
_diffrn_reflns_av_R_equivalents 0.0729
_diffrn_reflns_av_unetI/netI 0.0413
_diffrn_reflns_Laue_measured_fraction_full 0.999
_diffrn_reflns_Laue_measured_fraction_max 0.998
_diffrn_reflns_limit_h_max 17
_diffrn_reflns_limit_h_min -17
_diffrn_reflns_limit_k_max 17
_diffrn_reflns_limit_k_min -17
_diffrn_reflns_limit_l_max 22
_diffrn_reflns_limit_l_min -22
_diffrn_reflns_number 133429
_diffrn_reflns_point_group_measured_fraction_full 0.999
_diffrn_reflns_point_group_measured_fraction_max 0.998
_diffrn_reflns_theta_full 25.242
_diffrn_reflns_theta_max 27.547
_diffrn_reflns_theta_min 2.363
_exptl_absorpt_coefficient_mu 0.905
_exptl_absorpt_correction_T_max 0.7456
_exptl_absorpt_correction_T_min 0.6361
_exptl_absorpt_correction_type multi-scan
_exptl_absorpt_process_details
;
SADABS-2014/5 - Bruker AXS area detector scaling and absorption correction 
;
_exptl_crystal_colour colorless
_exptl_crystal_density_diffrn 1.229
_exptl_crystal_description block
_exptl_crystal_F_000 1160
_exptl_crystal_size_max 0.25
_exptl_crystal_size_mid 0.18
_exptl_crystal_size_min 0.15
_refine_diff_density_max 1.052
_refine_diff_density_min -0.664
_refine_diff_density_rms 0.059
_refine_ls_extinction_method none
_refine_ls_goodness_of_fit_ref 1.032
_refine_ls_hydrogen_treatment constr
_refine_ls_matrix_type full
_refine_ls_number_parameters 640
_refine_ls_number_reflns 13608
_refine_ls_number_restraints 0
_refine_ls_restrained_S_all 1.032
_refine_ls_R_factor_all 0.0753
_refine_ls_R_factor_gt 0.0476
_refine_ls_shift/su_max 0.027
_refine_ls_shift/su_mean 0.000
_refine_ls_structure_factor_coef Fsqd
_refine_ls_weighting_details
;
 w=1/[\s^2^(Fo^2^)+(0.0306P)^2^+3.4591P]
 where P=(Fo^2^+2Fc^2^)/3
;
_refine_ls_weighting_scheme calc
_refine_ls_wR_factor_gt 0.0934
_refine_ls_wR_factor_ref 0.1028
_reflns_Friedel_coverage 0.000
_reflns_number_gt 10228
_reflns_number_total 13608
_reflns_threshold_expression 'I > 2\s(I)'
_cod_data_source_file d1cc05719g2.cif
_cod_data_source_block Complex_2b
_cod_database_code 7129299
_shelx_space_group_comment
;
The symmetry employed for this shelxl refinement is uniquely defined
by the following loop, which should always be used as a source of
symmetry information in preference to the above space-group names.
They are only intended as comments.
;
_shelxl_version_number 2013-2

loop_
_space_group_symop_operation_xyz
'x, y, z'
'-x, -y, -z'

loop_
_atom_site_label
_atom_site_type_symbol
_atom_site_fract_x
_atom_site_fract_y
_atom_site_fract_z
_atom_site_U_iso_or_equiv
_atom_site_adp_type
_atom_site_occupancy
_atom_site_site_symmetry_order
_atom_site_calc_flag
_atom_site_refinement_flags_posn
_atom_site_refinement_flags_adp
_atom_site_refinement_flags_occupancy
_atom_site_disorder_assembly
_atom_site_disorder_group
Zn1 Zn 0.07064(2) 0.68557(2) 0.73567(2) 0.02837(8) Uani 1 1 d . . . . .
N1 N -0.06644(15) 0.63006(14) 0.68174(12) 0.0264(4) Uani 1 1 d . . . . .
C1 C -0.2105(2) 0.5042(2) 0.64756(18) 0.0421(7) Uani 1 1 d . . . . .
H1A H -0.2215 0.4342 0.6512 0.063 Uiso 1 1 calc R U . . .
H1B H -0.2183 0.5165 0.5924 0.063 Uiso 1 1 calc R U . . .
H1C H -0.2599 0.5402 0.6740 0.063 Uiso 1 1 calc R U . . .
Zn2 Zn 0.12847(2) 0.85274(2) 0.75960(2) 0.02871(8) Uani 1 1 d . . . . .
P2 P 0.34768(5) 0.89245(5) 0.53847(4) 0.03650(16) Uani 1 1 d . . . . .
N2 N 0.11273(16) 0.56225(15) 0.78091(12) 0.0325(5) Uani 1 1 d . . . . .
C2 C -0.10262(19) 0.53822(18) 0.68713(14) 0.0298(5) Uani 1 1 d . . . . .
N3 N 0.20189(16) 0.92983(15) 0.85767(12) 0.0315(5) Uani 1 1 d . . . . .
C3 C -0.0462(2) 0.46954(18) 0.72965(15) 0.0336(6) Uani 1 1 d . . . . .
H3 H -0.0792 0.4070 0.7278 0.040 Uiso 1 1 calc R U . . .
N4 N 0.09914(15) 0.96985(15) 0.70045(12) 0.0286(4) Uani 1 1 d . . . . .
C4 C 0.0526(2) 0.48088(18) 0.77459(15) 0.0340(6) Uani 1 1 d . . . . .
C5 C 0.0872(3) 0.3929(2) 0.8188(2) 0.0568(9) Uani 1 1 d . . . . .
H5A H 0.0347 0.3399 0.8073 0.085 Uiso 1 1 calc R U . . .
H5B H 0.0986 0.4128 0.8753 0.085 Uiso 1 1 calc R U . . .
H5C H 0.1500 0.3704 0.8019 0.085 Uiso 1 1 calc R U . . .
C6 C 0.2182(2) 0.5677(2) 0.82480(16) 0.0404(6) Uani 1 1 d . . . . .
H6A H 0.2238 0.5176 0.8623 0.048 Uiso 1 1 calc R U . . .
H6B H 0.2327 0.6325 0.8550 0.048 Uiso 1 1 calc R U . . .
C7 C 0.2963(2) 0.5508(3) 0.7674(2) 0.0561(9) Uani 1 1 d . . . . .
H7A H 0.2895 0.6005 0.7297 0.067 Uiso 1 1 calc R U . . .
H7B H 0.2811 0.4860 0.7374 0.067 Uiso 1 1 calc R U . . .
C8 C 0.4080(3) 0.5561(3) 0.8096(2) 0.0684(11) Uani 1 1 d . . . . .
H8A H 0.4168 0.6116 0.8510 0.082 Uiso 1 1 calc R U . A 1
H8B H 0.4538 0.5695 0.7712 0.082 Uiso 1 1 calc R U . A 1
C15 C 0.5898(3) 0.4800(3) 0.8723(3) 0.0801(13) Uani 1 1 d . . . . .
C16 C 0.6675(3) 0.4307(3) 0.8384(3) 0.0781(12) Uani 1 1 d . . . . .
H16 H 0.6502 0.3837 0.7944 0.094 Uiso 1 1 calc R U . . .
C17 C 0.7700(3) 0.4515(4) 0.8699(3) 0.0823(13) Uani 1 1 d . . . . .
H17 H 0.8218 0.4177 0.8482 0.099 Uiso 1 1 calc R U . . .
C18 C 0.7938(3) 0.5225(4) 0.9334(3) 0.0977(16) Uani 1 1 d . . . . .
H18 H 0.8625 0.5383 0.9542 0.117 Uiso 1 1 calc R U . . .
C19 C 0.7185(3) 0.5700(4) 0.9661(3) 0.0827(13) Uani 1 1 d . . . . .
H19 H 0.7357 0.6166 1.0105 0.099 Uiso 1 1 calc R U . . .
C20 C 0.6175(3) 0.5500(3) 0.9345(3) 0.0741(11) Uani 1 1 d . . . . .
H20 H 0.5667 0.5854 0.9562 0.089 Uiso 1 1 calc R U . . .
C21 C -0.12720(17) 0.69985(17) 0.64008(14) 0.0270(5) Uani 1 1 d . . . . .
C22 C -0.16987(19) 0.77664(19) 0.68514(15) 0.0326(6) Uani 1 1 d . . . . .
C23 C -0.2173(2) 0.8513(2) 0.64464(17) 0.0386(6) Uani 1 1 d . . . . .
H23 H -0.2448 0.9031 0.6736 0.046 Uiso 1 1 calc R U . . .
C24 C -0.2246(2) 0.8504(2) 0.56319(17) 0.0396(6) Uani 1 1 d . . . . .
H24 H -0.2568 0.9009 0.5375 0.048 Uiso 1 1 calc R U . . .
C25 C -0.1837(2) 0.7741(2) 0.51966(16) 0.0368(6) Uani 1 1 d . . . . .
H25 H -0.1898 0.7733 0.4644 0.044 Uiso 1 1 calc R U . . .
C26 C -0.13342(18) 0.69803(18) 0.55658(15) 0.0290(5) Uani 1 1 d . . . . .
C27 C -0.1684(2) 0.7781(2) 0.77438(17) 0.0477(7) Uani 1 1 d . . . . .
H27 H -0.1150 0.7342 0.7941 0.057 Uiso 1 1 calc R U . . .
C28 C -0.1417(3) 0.8818(3) 0.8189(2) 0.0664(10) Uani 1 1 d . . . . .
H28A H -0.1317 0.8770 0.8754 0.100 Uiso 1 1 calc R U . . .
H28B H -0.1971 0.9244 0.8057 0.100 Uiso 1 1 calc R U . . .
H28C H -0.0796 0.9090 0.8034 0.100 Uiso 1 1 calc R U . . .
C29 C -0.2710(3) 0.7374(3) 0.7941(2) 0.0821(13) Uani 1 1 d . . . . .
H29A H -0.2681 0.7390 0.8510 0.123 Uiso 1 1 calc R U . . .
H29B H -0.2841 0.6700 0.7702 0.123 Uiso 1 1 calc R U . . .
H29C H -0.3254 0.7774 0.7735 0.123 Uiso 1 1 calc R U . . .
C30 C -0.08167(19) 0.62041(19) 0.50761(15) 0.0325(6) Uani 1 1 d . . . . .
H30 H -0.0689 0.5642 0.5394 0.039 Uiso 1 1 calc R U . . .
C31 C -0.1465(3) 0.5807(3) 0.42856(18) 0.0552(8) Uani 1 1 d . . . . .
H31A H -0.1121 0.5277 0.4030 0.083 Uiso 1 1 calc R U . . .
H31B H -0.1553 0.6333 0.3945 0.083 Uiso 1 1 calc R U . . .
H31C H -0.2127 0.5560 0.4385 0.083 Uiso 1 1 calc R U . . .
C32 C 0.0223(2) 0.6632(2) 0.4926(2) 0.0482(7) Uani 1 1 d . . . . .
H32A H 0.0543 0.6147 0.4603 0.072 Uiso 1 1 calc R U . . .
H32B H 0.0659 0.6800 0.5428 0.072 Uiso 1 1 calc R U . . .
H32C H 0.0125 0.7219 0.4654 0.072 Uiso 1 1 calc R U . . .
C33 C 0.2526(3) 1.0809(2) 0.94965(18) 0.0562(9) Uani 1 1 d . . . . .
H33A H 0.2300 1.1475 0.9561 0.084 Uiso 1 1 calc R U . . .
H33B H 0.3260 1.0830 0.9500 0.084 Uiso 1 1 calc R U . . .
H33C H 0.2352 1.0454 0.9927 0.084 Uiso 1 1 calc R U . . .
C34 C 0.1998(2) 1.02851(19) 0.87087(16) 0.0371(6) Uani 1 1 d . . . . .
C35 C 0.1533(2) 1.08805(19) 0.81485(17) 0.0413(7) Uani 1 1 d . . . . .
H35 H 0.1500 1.1547 0.8334 0.050 Uiso 1 1 calc R U . . .
C36 C 0.1109(2) 1.06214(19) 0.73472(16) 0.0355(6) Uani 1 1 d . . . . .
C37 C 0.0788(3) 1.1483(2) 0.6873(2) 0.0589(9) Uani 1 1 d . . . . .
H37A H 0.0981 1.2100 0.7198 0.088 Uiso 1 1 calc R U . . .
H37B H 0.0055 1.1433 0.6716 0.088 Uiso 1 1 calc R U . . .
H37C H 0.1127 1.1460 0.6405 0.088 Uiso 1 1 calc R U . . .
C38 C 0.06293(19) 0.9504(2) 0.61466(15) 0.0331(6) Uani 1 1 d . . . . .
H38A H 0.0130 0.9985 0.5991 0.040 Uiso 1 1 calc R U . . .
H38B H 0.0286 0.8847 0.6037 0.040 Uiso 1 1 calc R U . . .
C39 C 0.1513(2) 0.9564(2) 0.56485(15) 0.0358(6) Uani 1 1 d . . . . .
H39A H 0.1228 0.9541 0.5088 0.043 Uiso 1 1 calc R U . . .
H39B H 0.1900 1.0196 0.5799 0.043 Uiso 1 1 calc R U . . .
C40 C 0.2242(2) 0.8722(2) 0.57585(16) 0.0355(6) Uani 1 1 d . . . . .
H40A H 0.1901 0.8110 0.5485 0.043 Uiso 1 1 calc R U . . .
H40B H 0.2380 0.8635 0.6323 0.043 Uiso 1 1 calc R U . . .
C41 C 0.4075(2) 0.7738(2) 0.55414(16) 0.0357(6) Uani 1 1 d . . . . .
C42 C 0.5128(2) 0.7758(2) 0.5742(2) 0.0507(8) Uani 1 1 d . . . . .
H42 H 0.5504 0.8365 0.5803 0.061 Uiso 1 1 calc R U . . .
C43 C 0.5640(2) 0.6899(3) 0.5855(2) 0.0601(9) Uani 1 1 d . . . . .
H43 H 0.6355 0.6931 0.5976 0.072 Uiso 1 1 calc R U . . .
C44 C 0.5101(2) 0.6001(2) 0.57887(19) 0.0494(7) Uani 1 1 d . . . . .
H44 H 0.5444 0.5420 0.5864 0.059 Uiso 1 1 calc R U . . .
C45 C 0.4059(3) 0.5971(3) 0.5611(3) 0.0712(11) Uani 1 1 d . . . . .
H45 H 0.3687 0.5364 0.5573 0.085 Uiso 1 1 calc R U . . .
C46 C 0.3542(2) 0.6824(2) 0.5487(3) 0.0656(11) Uani 1 1 d . . . . .
H46 H 0.2827 0.6784 0.5365 0.079 Uiso 1 1 calc R U . . .
C47 C 0.3143(2) 0.87664(19) 0.42945(17) 0.0362(6) Uani 1 1 d . . . . .
C48 C 0.3818(2) 0.9221(3) 0.3869(2) 0.0535(8) Uani 1 1 d . . . . .
H48 H 0.4384 0.9605 0.4144 0.064 Uiso 1 1 calc R U . . .
C49 C 0.3673(3) 0.9120(3) 0.3049(2) 0.0753(12) Uani 1 1 d . . . . .
H49 H 0.4144 0.9429 0.2776 0.090 Uiso 1 1 calc R U . . .
C50 C 0.2848(3) 0.8571(3) 0.2630(2) 0.0701(11) Uani 1 1 d . . . . .
H50 H 0.2757 0.8497 0.2074 0.084 Uiso 1 1 calc R U . . .
C51 C 0.2151(4) 0.8126(3) 0.3039(2) 0.0817(13) Uani 1 1 d . . . . .
H51 H 0.1575 0.7761 0.2760 0.098 Uiso 1 1 calc R U . . .
C52 C 0.2305(3) 0.8220(3) 0.3864(2) 0.0672(10) Uani 1 1 d . . . . .
H52 H 0.1833 0.7909 0.4135 0.081 Uiso 1 1 calc R U . . .
C53 C 0.2619(2) 0.87475(18) 0.91353(14) 0.0324(6) Uani 1 1 d . . . . .
C54 C 0.2136(2) 0.8230(2) 0.96727(15) 0.0393(6) Uani 1 1 d . . . . .
C55 C 0.2739(3) 0.7648(2) 1.01673(17) 0.0522(8) Uani 1 1 d . . . . .
H55 H 0.2434 0.7309 1.0533 0.063 Uiso 1 1 calc R U . . .
C56 C 0.3775(3) 0.7562(2) 1.01295(19) 0.0548(8) Uani 1 1 d . . . . .
H56 H 0.4161 0.7167 1.0465 0.066 Uiso 1 1 calc R U . . .
C57 C 0.4235(3) 0.8065(2) 0.95913(18) 0.0483(7) Uani 1 1 d . . . . .
H57 H 0.4935 0.8006 0.9567 0.058 Uiso 1 1 calc R U . . .
C58 C 0.3673(2) 0.8658(2) 0.90846(15) 0.0382(6) Uani 1 1 d . . . . .
C59 C 0.0994(3) 0.8290(2) 0.97276(19) 0.0508(8) Uani 1 1 d . . . . .
H59 H 0.0693 0.8660 0.9291 0.061 Uiso 1 1 calc R U . . .
C60 C 0.0428(3) 0.7277(3) 0.9630(2) 0.0701(10) Uani 1 1 d . . . . .
H60A H -0.0298 0.7359 0.9621 0.105 Uiso 1 1 calc R U . . .
H60B H 0.0677 0.6913 1.0069 0.105 Uiso 1 1 calc R U . . .
H60C H 0.0546 0.6918 0.9138 0.105 Uiso 1 1 calc R U . . .
C61 C 0.0812(4) 0.8858(4) 1.0509(3) 0.113(2) Uani 1 1 d . . . . .
H61A H 0.0085 0.8927 1.0507 0.170 Uiso 1 1 calc R U . . .
H61B H 0.1158 0.9505 1.0565 0.170 Uiso 1 1 calc R U . . .
H61C H 0.1077 0.8499 1.0948 0.170 Uiso 1 1 calc R U . . .
C62 C 0.4196(2) 0.9168(2) 0.84754(17) 0.0443(7) Uani 1 1 d . . . . .
H62 H 0.3763 0.9702 0.8298 0.053 Uiso 1 1 calc R U . . .
C63 C 0.5273(3) 0.9634(3) 0.8808(2) 0.0718(11) Uani 1 1 d . . . . .
H63A H 0.5540 0.9981 0.8406 0.108 Uiso 1 1 calc R U . . .
H63B H 0.5724 0.9120 0.8958 0.108 Uiso 1 1 calc R U . . .
H63C H 0.5228 1.0094 0.9268 0.108 Uiso 1 1 calc R U . . .
C64 C 0.4268(3) 0.8434(3) 0.77461(19) 0.0647(10) Uani 1 1 d . . . . .
H64A H 0.4524 0.8781 0.7339 0.097 Uiso 1 1 calc R U . . .
H64B H 0.3597 0.8131 0.7544 0.097 Uiso 1 1 calc R U . . .
H64C H 0.4730 0.7928 0.7896 0.097 Uiso 1 1 calc R U . . .
C9 C 0.4351(3) 0.3520(2) 0.76731(17) 0.0672(6) Uani 0.75 1 d G . P B 1
C10 C 0.4657(3) 0.3691(2) 0.6943(2) 0.0672(6) Uani 0.75 1 d G . P B 1
H10 H 0.4975 0.4301 0.6882 0.081 Uiso 0.75 1 calc R U P B 1
C11 C 0.4488(3) 0.2951(2) 0.63054(16) 0.0672(6) Uani 0.75 1 d G . P B 1
H11 H 0.4693 0.3066 0.5817 0.081 Uiso 0.75 1 calc R U P B 1
C12 C 0.4013(3) 0.2040(2) 0.63970(18) 0.0672(6) Uani 0.75 1 d G . P B 1
H12 H 0.3900 0.1545 0.5970 0.081 Uiso 0.75 1 calc R U P B 1
C13 C 0.3707(3) 0.18684(18) 0.7127(2) 0.0672(6) Uani 0.75 1 d G . P B 1
H13 H 0.3389 0.1259 0.7188 0.081 Uiso 0.75 1 calc R U P B 1
C14 C 0.3876(3) 0.2608(2) 0.77647(16) 0.0672(6) Uani 0.75 1 d G . P B 1
H14 H 0.3672 0.2494 0.8253 0.081 Uiso 0.75 1 calc R U P B 1
P1A P 0.44521(8) 0.44813(8) 0.85299(6) 0.0432(2) Uani 0.75 1 d . . P B 1
C80 C 0.4295(7) 0.3001(6) 0.8181(3) 0.0497(13) Uani 0.25 1 d G . P B 2
H80 H 0.4400 0.3276 0.8711 0.060 Uiso 0.25 1 calc R U P B 2
C81 C 0.3989(6) 0.2000(5) 0.7994(4) 0.0497(13) Uani 0.25 1 d G . P B 2
H81 H 0.3888 0.1605 0.8400 0.060 Uiso 0.25 1 calc R U P B 2
C82 C 0.3833(7) 0.1589(4) 0.7202(5) 0.0497(13) Uani 0.25 1 d G . P B 2
H82 H 0.3628 0.0919 0.7077 0.060 Uiso 0.25 1 calc R U P B 2
C83 C 0.3983(7) 0.2179(6) 0.6596(3) 0.0497(13) Uani 0.25 1 d G . P B 2
H83 H 0.3879 0.1904 0.6066 0.060 Uiso 0.25 1 calc R U P B 2
C84 C 0.4290(7) 0.3180(6) 0.6783(4) 0.0497(13) Uani 0.25 1 d G . P B 2
H84 H 0.4390 0.3574 0.6378 0.060 Uiso 0.25 1 calc R U P B 2
C85 C 0.4446(7) 0.3591(4) 0.7575(5) 0.0497(13) Uani 0.25 1 d G . P B 2
P1B P 0.4942(2) 0.4909(2) 0.77013(16) 0.0343(6) Uani 0.25 1 d . . P B 2

loop_
_atom_site_aniso_label
_atom_site_aniso_U_11
_atom_site_aniso_U_22
_atom_site_aniso_U_33
_atom_site_aniso_U_23
_atom_site_aniso_U_13
_atom_site_aniso_U_12
Zn1 0.02847(15) 0.02523(14) 0.02987(15) 0.00325(11) -0.00168(12) 0.00149(11)
N1 0.0251(10) 0.0258(10) 0.0284(10) 0.0044(8) 0.0019(8) 0.0036(8)
C1 0.0339(15) 0.0391(15) 0.0523(17) 0.0091(13) 0.0023(13) -0.0077(12)
Zn2 0.03205(16) 0.02580(15) 0.02707(15) 0.00220(11) 0.00076(12) -0.00049(11)
P2 0.0287(4) 0.0356(4) 0.0442(4) -0.0024(3) 0.0078(3) -0.0044(3)
N2 0.0361(12) 0.0290(11) 0.0301(11) 0.0017(9) -0.0043(9) 0.0068(9)
C2 0.0295(13) 0.0315(13) 0.0290(13) 0.0016(10) 0.0074(10) -0.0005(10)
N3 0.0383(12) 0.0300(11) 0.0248(10) 0.0004(8) 0.0011(9) 0.0014(9)
C3 0.0398(15) 0.0243(12) 0.0368(14) 0.0041(10) 0.0063(12) -0.0001(11)
N4 0.0274(11) 0.0305(11) 0.0287(11) 0.0045(8) 0.0042(8) 0.0045(8)
C4 0.0454(16) 0.0274(13) 0.0294(13) 0.0027(10) 0.0043(11) 0.0090(11)
C5 0.077(2) 0.0319(15) 0.058(2) 0.0123(14) -0.0101(17) 0.0076(15)
C6 0.0435(16) 0.0367(14) 0.0369(15) 0.0020(12) -0.0102(12) 0.0100(12)
C7 0.0382(17) 0.066(2) 0.056(2) -0.0177(16) -0.0118(14) 0.0192(15)
C8 0.0414(18) 0.064(2) 0.087(3) -0.0232(19) -0.0187(18) 0.0186(16)
C15 0.058(2) 0.062(2) 0.106(3) 0.008(2) -0.039(2) 0.0164(19)
C16 0.072(3) 0.082(3) 0.078(3) 0.027(2) -0.012(2) 0.016(2)
C17 0.054(2) 0.123(4) 0.082(3) 0.050(3) 0.022(2) 0.006(2)
C18 0.041(2) 0.151(5) 0.101(4) 0.038(3) -0.005(2) -0.018(3)
C19 0.064(3) 0.111(4) 0.066(3) 0.026(2) -0.023(2) -0.011(2)
C20 0.054(2) 0.078(3) 0.085(3) 0.020(2) -0.015(2) 0.0041(19)
C21 0.0203(11) 0.0278(12) 0.0326(13) 0.0064(10) 0.0007(10) -0.0005(9)
C22 0.0278(13) 0.0353(14) 0.0356(14) 0.0065(11) 0.0051(11) 0.0057(11)
C23 0.0334(14) 0.0355(14) 0.0492(17) 0.0076(12) 0.0090(12) 0.0110(11)
C24 0.0306(14) 0.0396(15) 0.0521(17) 0.0219(13) 0.0050(12) 0.0062(12)
C25 0.0312(14) 0.0462(16) 0.0345(14) 0.0157(12) 0.0022(11) -0.0002(12)
C26 0.0217(12) 0.0323(13) 0.0321(13) 0.0056(10) 0.0008(10) -0.0048(10)
C27 0.0570(19) 0.0532(18) 0.0359(15) 0.0055(13) 0.0094(14) 0.0257(15)
C28 0.078(3) 0.073(2) 0.0467(19) -0.0118(17) 0.0115(18) 0.013(2)
C29 0.105(3) 0.092(3) 0.058(2) 0.018(2) 0.040(2) -0.005(3)
C30 0.0327(14) 0.0333(13) 0.0302(13) 0.0002(10) 0.0039(11) -0.0050(11)
C31 0.0519(19) 0.067(2) 0.0401(17) -0.0126(15) 0.0002(14) -0.0101(16)
C32 0.0360(16) 0.0443(16) 0.064(2) -0.0081(15) 0.0176(14) -0.0029(13)
C33 0.078(2) 0.0406(17) 0.0433(17) -0.0132(14) -0.0033(16) 0.0028(16)
C34 0.0420(16) 0.0345(14) 0.0326(14) -0.0057(11) 0.0043(12) 0.0010(12)
C35 0.0536(18) 0.0258(13) 0.0441(16) -0.0023(11) 0.0084(13) 0.0090(12)
C36 0.0376(15) 0.0312(13) 0.0404(15) 0.0066(11) 0.0103(12) 0.0096(11)
C37 0.086(3) 0.0386(17) 0.054(2) 0.0103(14) 0.0071(18) 0.0237(17)
C38 0.0283(13) 0.0400(14) 0.0314(13) 0.0072(11) 0.0008(11) 0.0079(11)
C39 0.0384(15) 0.0416(15) 0.0291(13) 0.0099(11) 0.0048(11) 0.0064(12)
C40 0.0323(14) 0.0396(14) 0.0360(14) 0.0044(11) 0.0096(11) 0.0027(11)
C41 0.0277(13) 0.0429(15) 0.0354(14) -0.0015(11) 0.0050(11) -0.0002(11)
C42 0.0319(15) 0.0504(18) 0.070(2) 0.0139(16) 0.0047(14) -0.0042(13)
C43 0.0307(16) 0.064(2) 0.087(3) 0.0215(19) 0.0015(16) 0.0022(15)
C44 0.0419(17) 0.0497(18) 0.060(2) 0.0165(15) 0.0099(15) 0.0086(14)
C45 0.0419(19) 0.0417(18) 0.130(4) 0.009(2) 0.014(2) -0.0031(15)
C46 0.0272(16) 0.0427(18) 0.124(3) 0.0001(19) 0.0069(18) -0.0024(13)
C47 0.0338(14) 0.0310(13) 0.0461(16) 0.0035(11) 0.0135(12) 0.0029(11)
C48 0.0395(17) 0.065(2) 0.062(2) 0.0313(17) 0.0128(15) 0.0038(15)
C49 0.067(3) 0.108(3) 0.065(3) 0.050(2) 0.027(2) 0.019(2)
C50 0.093(3) 0.084(3) 0.0406(19) 0.0144(18) 0.022(2) 0.032(2)
C51 0.100(3) 0.089(3) 0.050(2) -0.011(2) 0.007(2) -0.022(2)
C52 0.075(3) 0.079(3) 0.0445(19) -0.0033(17) 0.0166(17) -0.032(2)
C53 0.0431(15) 0.0288(13) 0.0224(12) -0.0031(10) -0.0013(11) 0.0010(11)
C54 0.0502(17) 0.0390(15) 0.0271(13) 0.0014(11) 0.0029(12) -0.0030(12)
C55 0.072(2) 0.0509(18) 0.0330(16) 0.0120(13) 0.0021(15) -0.0034(16)
C56 0.066(2) 0.0511(18) 0.0442(18) 0.0157(14) -0.0105(16) 0.0074(16)
C57 0.0488(18) 0.0508(18) 0.0424(17) 0.0047(14) -0.0053(14) 0.0070(14)
C58 0.0471(17) 0.0369(14) 0.0283(13) -0.0007(11) 0.0002(12) 0.0013(12)
C59 0.0559(19) 0.0557(19) 0.0437(17) 0.0116(14) 0.0137(15) -0.0004(15)
C60 0.063(2) 0.074(2) 0.073(3) 0.005(2) 0.0153(19) -0.0128(19)
C61 0.089(3) 0.123(4) 0.123(4) -0.059(3) 0.051(3) -0.013(3)
C62 0.0410(16) 0.0574(18) 0.0352(15) 0.0080(13) 0.0055(12) 0.0045(14)
C63 0.070(2) 0.096(3) 0.046(2) 0.0053(19) 0.0059(17) -0.029(2)
C64 0.064(2) 0.091(3) 0.0371(18) -0.0053(17) 0.0092(16) -0.0035(19)
C9 0.0658(14) 0.0635(12) 0.0700(14) 0.0016(11) 0.0010(11) 0.0177(10)
C10 0.0658(14) 0.0635(12) 0.0700(14) 0.0016(11) 0.0010(11) 0.0177(10)
C11 0.0658(14) 0.0635(12) 0.0700(14) 0.0016(11) 0.0010(11) 0.0177(10)
C12 0.0658(14) 0.0635(12) 0.0700(14) 0.0016(11) 0.0010(11) 0.0177(10)
C13 0.0658(14) 0.0635(12) 0.0700(14) 0.0016(11) 0.0010(11) 0.0177(10)
C14 0.0658(14) 0.0635(12) 0.0700(14) 0.0016(11) 0.0010(11) 0.0177(10)
P1A 0.0363(5) 0.0563(6) 0.0387(5) 0.0132(5) 0.0040(4) 0.0076(5)
C80 0.038(3) 0.055(3) 0.050(3) -0.004(2) -0.010(2) 0.018(2)
C81 0.038(3) 0.055(3) 0.050(3) -0.004(2) -0.010(2) 0.018(2)
C82 0.038(3) 0.055(3) 0.050(3) -0.004(2) -0.010(2) 0.018(2)
C83 0.038(3) 0.055(3) 0.050(3) -0.004(2) -0.010(2) 0.018(2)
C84 0.038(3) 0.055(3) 0.050(3) -0.004(2) -0.010(2) 0.018(2)
C85 0.038(3) 0.055(3) 0.050(3) -0.004(2) -0.010(2) 0.018(2)
P1B 0.0346(14) 0.0424(15) 0.0271(13) 0.0165(11) -0.0012(11) 0.0043(12)

loop_
_atom_type_symbol
_atom_type_description
_atom_type_scat_dispersion_real
_atom_type_scat_dispersion_imag
_atom_type_scat_source
C C 0.0033 0.0016 'International Tables Vol C Tables 4.2.6.8 and 6.1.1.4'
N N 0.0061 0.0033 'International Tables Vol C Tables 4.2.6.8 and 6.1.1.4'
P P 0.1023 0.0942 'International Tables Vol C Tables 4.2.6.8 and 6.1.1.4'
Zn Zn 0.2839 1.4301 'International Tables Vol C Tables 4.2.6.8 and 6.1.1.4'
H H 0.0000 0.0000 'International Tables Vol C Tables 4.2.6.8 and 6.1.1.4'

loop_
_geom_angle_atom_site_label_1
_geom_angle_atom_site_label_2
_geom_angle_atom_site_label_3
_geom_angle
_geom_angle_site_symmetry_1
_geom_angle_site_symmetry_3
_geom_angle_publ_flag
N2 Zn1 N1 95.55(8) . . ?
N2 Zn1 Zn2 134.96(6) . . ?
N1 Zn1 Zn2 127.56(6) . . ?
C2 N1 C21 122.0(2) . . ?
C2 N1 Zn1 123.62(16) . . ?
C21 N1 Zn1 114.30(15) . . ?
C2 C1 H1A 109.5 . . ?
C2 C1 H1B 109.5 . . ?
H1A C1 H1B 109.5 . . ?
C2 C1 H1C 109.5 . . ?
H1A C1 H1C 109.5 . . ?
H1B C1 H1C 109.5 . . ?
N4 Zn2 N3 95.40(8) . . ?
N4 Zn2 Zn1 132.96(6) . . ?
N3 Zn2 Zn1 130.66(6) . . ?
C47 P2 C40 104.32(12) . . ?
C47 P2 C41 99.89(12) . . ?
C40 P2 C41 101.24(12) . . ?
C4 N2 C6 121.4(2) . . ?
C4 N2 Zn1 123.87(17) . . ?
C6 N2 Zn1 114.73(16) . . ?
N1 C2 C3 123.2(2) . . ?
N1 C2 C1 119.9(2) . . ?
C3 C2 C1 116.9(2) . . ?
C34 N3 C53 120.5(2) . . ?
C34 N3 Zn2 122.73(17) . . ?
C53 N3 Zn2 116.71(15) . . ?
C2 C3 C4 129.8(2) . . ?
C2 C3 H3 115.1 . . ?
C4 C3 H3 115.1 . . ?
C36 N4 C38 120.0(2) . . ?
C36 N4 Zn2 123.09(17) . . ?
C38 N4 Zn2 116.86(16) . . ?
N2 C4 C3 123.8(2) . . ?
N2 C4 C5 120.3(2) . . ?
C3 C4 C5 115.9(2) . . ?
C4 C5 H5A 109.5 . . ?
C4 C5 H5B 109.5 . . ?
H5A C5 H5B 109.5 . . ?
C4 C5 H5C 109.5 . . ?
H5A C5 H5C 109.5 . . ?
H5B C5 H5C 109.5 . . ?
N2 C6 C7 110.6(2) . . ?
N2 C6 H6A 109.5 . . ?
C7 C6 H6A 109.5 . . ?
N2 C6 H6B 109.5 . . ?
C7 C6 H6B 109.5 . . ?
H6A C6 H6B 108.1 . . ?
C6 C7 C8 113.1(3) . . ?
C6 C7 H7A 109.0 . . ?
C8 C7 H7A 109.0 . . ?
C6 C7 H7B 109.0 . . ?
C8 C7 H7B 109.0 . . ?
H7A C7 H7B 107.8 . . ?
C7 C8 P1B 119.8(3) . . ?
C7 C8 P1A 114.6(3) . . ?
C7 C8 H8A 108.6 . . ?
P1A C8 H8A 108.6 . . ?
C7 C8 H8B 108.6 . . ?
P1A C8 H8B 108.6 . . ?
H8A C8 H8B 107.6 . . ?
C20 C15 C16 118.4(4) . . ?
C20 C15 P1A 113.0(3) . . ?
C16 C15 P1A 127.9(3) . . ?
C20 C15 P1B 128.5(3) . . ?
C16 C15 P1B 97.6(3) . . ?
C17 C16 C15 120.4(4) . . ?
C17 C16 H16 119.8 . . ?
C15 C16 H16 119.8 . . ?
C18 C17 C16 118.8(4) . . ?
C18 C17 H17 120.6 . . ?
C16 C17 H17 120.6 . . ?
C19 C18 C17 120.7(4) . . ?
C19 C18 H18 119.7 . . ?
C17 C18 H18 119.7 . . ?
C18 C19 C20 120.3(5) . . ?
C18 C19 H19 119.8 . . ?
C20 C19 H19 119.8 . . ?
C15 C20 C19 121.3(4) . . ?
C15 C20 H20 119.4 . . ?
C19 C20 H20 119.4 . . ?
C26 C21 C22 120.9(2) . . ?
C26 C21 N1 120.1(2) . . ?
C22 C21 N1 118.6(2) . . ?
C23 C22 C21 118.0(2) . . ?
C23 C22 C27 119.9(2) . . ?
C21 C22 C27 122.1(2) . . ?
C24 C23 C22 121.8(3) . . ?
C24 C23 H23 119.1 . . ?
C22 C23 H23 119.1 . . ?
C23 C24 C25 119.6(2) . . ?
C23 C24 H24 120.2 . . ?
C25 C24 H24 120.2 . . ?
C24 C25 C26 121.6(2) . . ?
C24 C25 H25 119.2 . . ?
C26 C25 H25 119.2 . . ?
C25 C26 C21 118.1(2) . . ?
C25 C26 C30 120.0(2) . . ?
C21 C26 C30 121.8(2) . . ?
C22 C27 C29 111.1(3) . . ?
C22 C27 C28 112.9(3) . . ?
C29 C27 C28 109.8(3) . . ?
C22 C27 H27 107.6 . . ?
C29 C27 H27 107.6 . . ?
C28 C27 H27 107.6 . . ?
C27 C28 H28A 109.5 . . ?
C27 C28 H28B 109.5 . . ?
H28A C28 H28B 109.5 . . ?
C27 C28 H28C 109.5 . . ?
H28A C28 H28C 109.5 . . ?
H28B C28 H28C 109.5 . . ?
C27 C29 H29A 109.5 . . ?
C27 C29 H29B 109.5 . . ?
H29A C29 H29B 109.5 . . ?
C27 C29 H29C 109.5 . . ?
H29A C29 H29C 109.5 . . ?
H29B C29 H29C 109.5 . . ?
C26 C30 C32 109.5(2) . . ?
C26 C30 C31 113.8(2) . . ?
C32 C30 C31 110.1(2) . . ?
C26 C30 H30 107.7 . . ?
C32 C30 H30 107.7 . . ?
C31 C30 H30 107.7 . . ?
C30 C31 H31A 109.5 . . ?
C30 C31 H31B 109.5 . . ?
H31A C31 H31B 109.5 . . ?
C30 C31 H31C 109.5 . . ?
H31A C31 H31C 109.5 . . ?
H31B C31 H31C 109.5 . . ?
C30 C32 H32A 109.5 . . ?
C30 C32 H32B 109.5 . . ?
H32A C32 H32B 109.5 . . ?
C30 C32 H32C 109.5 . . ?
H32A C32 H32C 109.5 . . ?
H32B C32 H32C 109.5 . . ?
C34 C33 H33A 109.5 . . ?
C34 C33 H33B 109.5 . . ?
H33A C33 H33B 109.5 . . ?
C34 C33 H33C 109.5 . . ?
H33A C33 H33C 109.5 . . ?
H33B C33 H33C 109.5 . . ?
N3 C34 C35 123.5(2) . . ?
N3 C34 C33 119.3(2) . . ?
C35 C34 C33 117.1(2) . . ?
C34 C35 C36 129.5(2) . . ?
C34 C35 H35 115.2 . . ?
C36 C35 H35 115.2 . . ?
N4 C36 C35 123.8(2) . . ?
N4 C36 C37 120.4(2) . . ?
C35 C36 C37 115.8(2) . . ?
C36 C37 H37A 109.5 . . ?
C36 C37 H37B 109.5 . . ?
H37A C37 H37B 109.5 . . ?
C36 C37 H37C 109.5 . . ?
H37A C37 H37C 109.5 . . ?
H37B C37 H37C 109.5 . . ?
N4 C38 C39 112.0(2) . . ?
N4 C38 H38A 109.2 . . ?
C39 C38 H38A 109.2 . . ?
N4 C38 H38B 109.2 . . ?
C39 C38 H38B 109.2 . . ?
H38A C38 H38B 107.9 . . ?
C40 C39 C38 112.5(2) . . ?
C40 C39 H39A 109.1 . . ?
C38 C39 H39A 109.1 . . ?
C40 C39 H39B 109.1 . . ?
C38 C39 H39B 109.1 . . ?
H39A C39 H39B 107.8 . . ?
C39 C40 P2 114.18(18) . . ?
C39 C40 H40A 108.7 . . ?
P2 C40 H40A 108.7 . . ?
C39 C40 H40B 108.7 . . ?
P2 C40 H40B 108.7 . . ?
H40A C40 H40B 107.6 . . ?
C42 C41 C46 117.2(3) . . ?
C42 C41 P2 117.9(2) . . ?
C46 C41 P2 124.9(2) . . ?
C41 C42 C43 121.6(3) . . ?
C41 C42 H42 119.2 . . ?
C43 C42 H42 119.2 . . ?
C44 C43 C42 120.3(3) . . ?
C44 C43 H43 119.8 . . ?
C42 C43 H43 119.8 . . ?
C45 C44 C43 118.9(3) . . ?
C45 C44 H44 120.6 . . ?
C43 C44 H44 120.6 . . ?
C44 C45 C46 121.2(3) . . ?
C44 C45 H45 119.4 . . ?
C46 C45 H45 119.4 . . ?
C45 C46 C41 120.8(3) . . ?
C45 C46 H46 119.6 . . ?
C41 C46 H46 119.6 . . ?
C52 C47 C48 117.4(3) . . ?
C52 C47 P2 126.5(2) . . ?
C48 C47 P2 116.1(2) . . ?
C49 C48 C47 121.4(3) . . ?
C49 C48 H48 119.3 . . ?
C47 C48 H48 119.3 . . ?
C50 C49 C48 120.7(3) . . ?
C50 C49 H49 119.7 . . ?
C48 C49 H49 119.7 . . ?
C49 C50 C51 119.2(3) . . ?
C49 C50 H50 120.4 . . ?
C51 C50 H50 120.4 . . ?
C50 C51 C52 120.0(4) . . ?
C50 C51 H51 120.0 . . ?
C52 C51 H51 120.0 . . ?
C47 C52 C51 121.4(3) . . ?
C47 C52 H52 119.3 . . ?
C51 C52 H52 119.3 . . ?
C54 C53 C58 120.8(2) . . ?
C54 C53 N3 120.0(2) . . ?
C58 C53 N3 118.9(2) . . ?
C55 C54 C53 118.0(3) . . ?
C55 C54 C59 120.0(3) . . ?
C53 C54 C59 122.1(3) . . ?
C56 C55 C54 121.8(3) . . ?
C56 C55 H55 119.1 . . ?
C54 C55 H55 119.1 . . ?
C55 C56 C57 119.5(3) . . ?
C55 C56 H56 120.3 . . ?
C57 C56 H56 120.3 . . ?
C56 C57 C58 121.3(3) . . ?
C56 C57 H57 119.4 . . ?
C58 C57 H57 119.4 . . ?
C57 C58 C53 118.7(3) . . ?
C57 C58 C62 119.8(3) . . ?
C53 C58 C62 121.5(2) . . ?
C60 C59 C54 112.9(3) . . ?
C60 C59 C61 109.5(3) . . ?
C54 C59 C61 111.6(3) . . ?
C60 C59 H59 107.6 . . ?
C54 C59 H59 107.6 . . ?
C61 C59 H59 107.6 . . ?
C59 C60 H60A 109.5 . . ?
C59 C60 H60B 109.5 . . ?
H60A C60 H60B 109.5 . . ?
C59 C60 H60C 109.5 . . ?
H60A C60 H60C 109.5 . . ?
H60B C60 H60C 109.5 . . ?
C59 C61 H61A 109.5 . . ?
C59 C61 H61B 109.5 . . ?
H61A C61 H61B 109.5 . . ?
C59 C61 H61C 109.5 . . ?
H61A C61 H61C 109.5 . . ?
H61B C61 H61C 109.5 . . ?
C58 C62 C64 110.2(3) . . ?
C58 C62 C63 113.6(2) . . ?
C64 C62 C63 109.4(3) . . ?
C58 C62 H62 107.8 . . ?
C64 C62 H62 107.8 . . ?
C63 C62 H62 107.8 . . ?
C62 C63 H63A 109.5 . . ?
C62 C63 H63B 109.5 . . ?
H63A C63 H63B 109.5 . . ?
C62 C63 H63C 109.5 . . ?
H63A C63 H63C 109.5 . . ?
H63B C63 H63C 109.5 . . ?
C62 C64 H64A 109.5 . . ?
C62 C64 H64B 109.5 . . ?
H64A C64 H64B 109.5 . . ?
C62 C64 H64C 109.5 . . ?
H64A C64 H64C 109.5 . . ?
H64B C64 H64C 109.5 . . ?
C10 C9 C14 120.0 . . ?
C10 C9 P1A 123.3(2) . . ?
C14 C9 P1A 116.6(2) . . ?
C9 C10 C11 120.0 . . ?
C9 C10 H10 120.0 . . ?
C11 C10 H10 120.0 . . ?
C12 C11 C10 120.0 . . ?
C12 C11 H11 120.0 . . ?
C10 C11 H11 120.0 . . ?
C11 C12 C13 120.0 . . ?
C11 C12 H12 120.0 . . ?
C13 C12 H12 120.0 . . ?
C14 C13 C12 120.0 . . ?
C14 C13 H13 120.0 . . ?
C12 C13 H13 120.0 . . ?
C13 C14 C9 120.0 . . ?
C13 C14 H14 120.0 . . ?
C9 C14 H14 120.0 . . ?
C8 P1A C9 103.93(17) . . ?
C8 P1A C15 97.60(17) . . ?
C9 P1A C15 101.61(19) . . ?
C81 C80 C85 120.0 . . ?
C81 C80 H80 120.0 . . ?
C85 C80 H80 120.0 . . ?
C82 C81 C80 120.0 . . ?
C82 C81 H81 120.0 . . ?
C80 C81 H81 120.0 . . ?
C81 C82 C83 120.0 . . ?
C81 C82 H82 120.0 . . ?
C83 C82 H82 120.0 . . ?
C82 C83 C84 120.0 . . ?
C82 C83 H83 120.0 . . ?
C84 C83 H83 120.0 . . ?
C83 C84 C85 120.0 . . ?
C83 C84 H84 120.0 . . ?
C85 C84 H84 120.0 . . ?
C84 C85 C80 120.0 . . ?
C84 C85 P1B 113.2(5) . . ?
C80 C85 P1B 126.6(5) . . ?
C8 P1B C85 106.8(4) . . ?
C8 P1B C15 97.2(2) . . ?
C85 P1B C15 95.5(3) . . ?

loop_
_geom_bond_atom_site_label_1
_geom_bond_atom_site_label_2
_geom_bond_distance
_geom_bond_site_symmetry_2
_geom_bond_publ_flag
Zn1 N2 1.968(2) . ?
Zn1 N1 1.9853(19) . ?
Zn1 Zn2 2.3346(4) . ?
N1 C2 1.327(3) . ?
N1 C21 1.434(3) . ?
C1 C2 1.513(3) . ?
C1 H1A 0.9600 . ?
C1 H1B 0.9600 . ?
C1 H1C 0.9600 . ?
Zn2 N4 1.977(2) . ?
Zn2 N3 1.984(2) . ?
P2 C47 1.833(3) . ?
P2 C40 1.837(3) . ?
P2 C41 1.838(3) . ?
N2 C4 1.315(3) . ?
N2 C6 1.474(3) . ?
C2 C3 1.402(3) . ?
N3 C34 1.333(3) . ?
N3 C53 1.431(3) . ?
C3 C4 1.405(4) . ?
C3 H3 0.9300 . ?
N4 C36 1.319(3) . ?
N4 C38 1.464(3) . ?
C4 C5 1.518(4) . ?
C5 H5A 0.9600 . ?
C5 H5B 0.9600 . ?
C5 H5C 0.9600 . ?
C6 C7 1.515(4) . ?
C6 H6A 0.9700 . ?
C6 H6B 0.9700 . ?
C7 C8 1.535(4) . ?
C7 H7A 0.9700 . ?
C7 H7B 0.9700 . ?
C8 P1B 1.636(4) . ?
C8 P1A 1.753(4) . ?
C8 H8A 0.9700 . ?
C8 H8B 0.9700 . ?
C15 C20 1.348(6) . ?
C15 C16 1.397(6) . ?
C15 P1A 1.904(4) . ?
C15 P1B 2.018(4) . ?
C16 C17 1.383(6) . ?
C16 H16 0.9300 . ?
C17 C18 1.366(7) . ?
C17 H17 0.9300 . ?
C18 C19 1.351(7) . ?
C18 H18 0.9300 . ?
C19 C20 1.366(5) . ?
C19 H19 0.9300 . ?
C20 H20 0.9300 . ?
C21 C26 1.406(3) . ?
C21 C22 1.409(3) . ?
C22 C23 1.393(4) . ?
C22 C27 1.511(4) . ?
C23 C24 1.372(4) . ?
C23 H23 0.9300 . ?
C24 C25 1.379(4) . ?
C24 H24 0.9300 . ?
C25 C26 1.395(3) . ?
C25 H25 0.9300 . ?
C26 C30 1.515(4) . ?
C27 C29 1.524(5) . ?
C27 C28 1.530(4) . ?
C27 H27 0.9800 . ?
C28 H28A 0.9600 . ?
C28 H28B 0.9600 . ?
C28 H28C 0.9600 . ?
C29 H29A 0.9600 . ?
C29 H29B 0.9600 . ?
C29 H29C 0.9600 . ?
C30 C32 1.523(4) . ?
C30 C31 1.525(4) . ?
C30 H30 0.9800 . ?
C31 H31A 0.9600 . ?
C31 H31B 0.9600 . ?
C31 H31C 0.9600 . ?
C32 H32A 0.9600 . ?
C32 H32B 0.9600 . ?
C32 H32C 0.9600 . ?
C33 C34 1.515(4) . ?
C33 H33A 0.9600 . ?
C33 H33B 0.9600 . ?
C33 H33C 0.9600 . ?
C34 C35 1.396(4) . ?
C35 C36 1.403(4) . ?
C35 H35 0.9300 . ?
C36 C37 1.518(4) . ?
C37 H37A 0.9600 . ?
C37 H37B 0.9600 . ?
C37 H37C 0.9600 . ?
C38 C39 1.528(4) . ?
C38 H38A 0.9700 . ?
C38 H38B 0.9700 . ?
C39 C40 1.523(4) . ?
C39 H39A 0.9700 . ?
C39 H39B 0.9700 . ?
C40 H40A 0.9700 . ?
C40 H40B 0.9700 . ?
C41 C42 1.374(4) . ?
C41 C46 1.384(4) . ?
C42 C43 1.380(4) . ?
C42 H42 0.9300 . ?
C43 C44 1.367(4) . ?
C43 H43 0.9300 . ?
C44 C45 1.355(4) . ?
C44 H44 0.9300 . ?
C45 C46 1.379(5) . ?
C45 H45 0.9300 . ?
C46 H46 0.9300 . ?
C47 C52 1.378(4) . ?
C47 C48 1.379(4) . ?
C48 C49 1.372(5) . ?
C48 H48 0.9300 . ?
C49 C50 1.361(6) . ?
C49 H49 0.9300 . ?
C50 C51 1.374(6) . ?
C50 H50 0.9300 . ?
C51 C52 1.381(5) . ?
C51 H51 0.9300 . ?
C52 H52 0.9300 . ?
C53 C54 1.403(4) . ?
C53 C58 1.405(4) . ?
C54 C55 1.393(4) . ?
C54 C59 1.517(4) . ?
C55 C56 1.377(5) . ?
C55 H55 0.9300 . ?
C56 C57 1.378(5) . ?
C56 H56 0.9300 . ?
C57 C58 1.389(4) . ?
C57 H57 0.9300 . ?
C58 C62 1.518(4) . ?
C59 C60 1.515(5) . ?
C59 C61 1.520(5) . ?
C59 H59 0.9800 . ?
C60 H60A 0.9600 . ?
C60 H60B 0.9600 . ?
C60 H60C 0.9600 . ?
C61 H61A 0.9600 . ?
C61 H61B 0.9600 . ?
C61 H61C 0.9600 . ?
C62 C64 1.526(4) . ?
C62 C63 1.534(4) . ?
C62 H62 0.9800 . ?
C63 H63A 0.9600 . ?
C63 H63B 0.9600 . ?
C63 H63C 0.9600 . ?
C64 H64A 0.9600 . ?
C64 H64B 0.9600 . ?
C64 H64C 0.9600 . ?
C9 C10 1.3900 . ?
C9 C14 1.3900 . ?
C9 P1A 1.842(2) . ?
C10 C11 1.3900 . ?
C10 H10 0.9300 . ?
C11 C12 1.3900 . ?
C11 H11 0.9300 . ?
C12 C13 1.3900 . ?
C12 H12 0.9300 . ?
C13 C14 1.3900 . ?
C13 H13 0.9300 . ?
C14 H14 0.9300 . ?
C80 C81 1.3900 . ?
C80 C85 1.3900 . ?
C80 H80 0.9300 . ?
C81 C82 1.3900 . ?
C81 H81 0.9300 . ?
C82 C83 1.3900 . ?
C82 H82 0.9300 . ?
C83 C84 1.3900 . ?
C83 H83 0.9300 . ?
C84 C85 1.3900 . ?
C84 H84 0.9300 . ?
C85 P1B 1.855(6) . ?
